data_4036585
loop_
_publ_author_name
'Sankar, Ulaganathan'
'Surya Kumar, Ch Venkata'
'Subramanian, V.'
'Balasubramanian, K. K.'
'Mahalakshimi, S.'

_publ_section_title
;
 Stereo-, Regio-, and Chemoselective [3 + 2]-Cycloaddition of
 (2E,4E)-Ethyl 5-(Phenylsulfonyl)penta-2,4-dienoate with Various
 Azomethine Ylides, Nitrones, and Nitrile Oxides: Synthesis of
 Pyrrolidine, Isoxazolidine, and Isoxazoline Derivatives and a
 Computational Study.
;
_journal_issue 6
_journal_name_full 'The Journal of organic chemistry'
_journal_page_first 2340
_journal_page_last 2354
_journal_paper_doi 10.1021/acs.joc.5b02845
_journal_volume 81
_journal_year 2016
_chemical_formula_moiety 'C24 H23 N O6 S'
_chemical_formula_sum 'C24 H23 N O6 S'
_chemical_formula_weight 453.49
_space_group_IT_number 14
_space_group_name_Hall '-P 2yn'
_space_group_name_H-M_alt 'P 1 21/n 1'
_symmetry_cell_setting monoclinic
_symmetry_space_group_name_Hall '-P 2yn'
_symmetry_space_group_name_H-M 'P 1 21/n 1'
_atom_sites_solution_hydrogens geom
_atom_sites_solution_primary direct
_atom_sites_solution_secondary difmap
_audit_creation_method SHELXL-97
_cell_angle_alpha 90.00
_cell_angle_beta 93.089(11)
_cell_angle_gamma 90.00
_cell_formula_units_Z 4
_cell_length_a 7.0029(11)
_cell_length_b 17.986(3)
_cell_length_c 17.875(3)
_cell_measurement_temperature 293(2)
_cell_measurement_theta_max 28.37
_cell_measurement_theta_min 1.61
_cell_volume 2248.2(6)
_computing_cell_refinement 'SAINT (Bruker, 2008)'
_computing_data_collection 'APEX2 (Bruker, 2008)'
_computing_data_reduction 'SAINT (Bruker, 2008)'
_computing_molecular_graphics 'ORTEP3 (Farrugia, 1997)'
_computing_publication_material 'SHELXL97 and PLATON (Spek, 2009)'
_computing_structure_refinement 'SHELXL-97 (Sheldrick, 2008)'
_computing_structure_solution 'SHELXS97 (Sheldrick, 2008)'
_diffrn_ambient_temperature 293(2)
_diffrn_measured_fraction_theta_full 0.999
_diffrn_measured_fraction_theta_max 0.989
_diffrn_measurement_device_type 'Bruker SMART APEXII area-detector diffractometer'
_diffrn_measurement_method '\w and \f scans'
_diffrn_radiation_monochromator graphite
_diffrn_radiation_source 'fine-focus sealed tube'
_diffrn_radiation_type MoK\a
_diffrn_radiation_wavelength 0.71073
_diffrn_reflns_av_R_equivalents 0.0425
_diffrn_reflns_av_sigmaI/netI 0.0516
_diffrn_reflns_limit_h_max 9
_diffrn_reflns_limit_h_min -9
_diffrn_reflns_limit_k_max 23
_diffrn_reflns_limit_k_min -21
_diffrn_reflns_limit_l_max 23
_diffrn_reflns_limit_l_min -23
_diffrn_reflns_number 21080
_diffrn_reflns_theta_full 25.00
_diffrn_reflns_theta_max 28.37
_diffrn_reflns_theta_min 1.61
_diffrn_standards_number 0
_exptl_absorpt_coefficient_mu 0.184
_exptl_absorpt_correction_T_max 0.964
_exptl_absorpt_correction_T_min 0.955
_exptl_absorpt_correction_type multi-scan
_exptl_absorpt_process_details 'SADABS (Bruker, 2008)'
_exptl_crystal_colour colourless
_exptl_crystal_density_diffrn 1.340
_exptl_crystal_density_method 'not measured'
_exptl_crystal_description block
_exptl_crystal_F_000 952
_exptl_crystal_size_max 0.25
_exptl_crystal_size_mid 0.23
_exptl_crystal_size_min 0.2
_refine_diff_density_max 0.367
_refine_diff_density_min -0.366
_refine_diff_density_rms 0.043
_refine_ls_extinction_method none
_refine_ls_goodness_of_fit_ref 1.007
_refine_ls_hydrogen_treatment constr
_refine_ls_matrix_type full
_refine_ls_number_parameters 291
_refine_ls_number_reflns 5572
_refine_ls_number_restraints 0
_refine_ls_restrained_S_all 1.007
_refine_ls_R_factor_all 0.1148
_refine_ls_R_factor_gt 0.0531
_refine_ls_shift/su_max 0.001
_refine_ls_shift/su_mean 0.000
_refine_ls_structure_factor_coef Fsqd
_refine_ls_weighting_details 'calc w=1/[\s^2^(Fo^2^)+(0.0778P)^2^+0.4811P] where P=(Fo^2^+2Fc^2^)/3'
_refine_ls_weighting_scheme calc
_refine_ls_wR_factor_gt 0.1404
_refine_ls_wR_factor_ref 0.1701
_reflns_number_gt 2975
_reflns_number_total 5572
_reflns_threshold_expression >2sigma(I)
_cod_data_source_file jo5b02845_si_002.cif
_cod_data_source_block final
_cod_depositor_comments
;
The following automatic conversions were performed:

data item '_exptl_absorpt_correction_type' value 'Multi-scan' was
changed to 'multi-scan' in accordance with the
/home/saulius/struct/COD-crude-data/automatic-downloads/DataCite-retrospective/ACS/depositions/lib/dictionaries/cif_core.dic
dictionary named 'cif_core.dic' version 2.4.2 last updated on
2011-04-26.

data item '_symmetry_cell_setting' value 'Monoclinic' was changed to
'monoclinic' in accordance with the
/home/saulius/struct/COD-crude-data/automatic-downloads/DataCite-retrospective/ACS/depositions/lib/dictionaries/cif_core.dic
dictionary named 'cif_core.dic' version 2.4.2 last updated on
2011-04-26.

Automatic conversion script
Id: cif_fix_values 6909 2019-04-08 15:41:33Z antanas 
;
_cod_original_cell_volume 2248.3(6)
_cod_original_sg_symbol_H-M P21/n
_cod_database_code 4036585

loop_
_symmetry_equiv_pos_as_xyz
'x, y, z'
'-x+1/2, y+1/2, -z+1/2'
'-x, -y, -z'
'x-1/2, -y-1/2, z-1/2'

loop_
_atom_site_label
_atom_site_type_symbol
_atom_site_fract_x
_atom_site_fract_y
_atom_site_fract_z
_atom_site_U_iso_or_equiv
_atom_site_adp_type
_atom_site_occupancy
_atom_site_symmetry_multiplicity
_atom_site_calc_flag
_atom_site_refinement_flags
C17 C -0.5833(6) 0.1872(3) 0.6305(2) 0.1326(19) Uani 1 1 d .
H17A H -0.6004 0.2314 0.5998 0.159 Uiso 1 1 calc R
H17B H -0.4977 0.1540 0.6058 0.159 Uiso 1 1 calc R
C18 C -0.7481(7) 0.1546(5) 0.6359(3) 0.211(4) Uani 1 1 d .
H18A H -0.7515 0.1305 0.6837 0.316 Uiso 1 1 calc R
H18B H -0.7658 0.1183 0.5968 0.316 Uiso 1 1 calc R
H18C H -0.8484 0.1909 0.6311 0.316 Uiso 1 1 calc R
C1 C 0.0087(4) 0.49604(15) 0.73656(16) 0.0633(7) Uani 1 1 d .
H1 H 0.1164 0.4984 0.7084 0.076 Uiso 1 1 calc R
C2 C -0.1472(5) 0.53983(16) 0.71963(17) 0.0704(8) Uani 1 1 d .
H2 H -0.1450 0.5726 0.6794 0.085 Uiso 1 1 calc R
C3 C -0.3076(4) 0.53650(16) 0.76088(17) 0.0655(8) Uani 1 1 d .
H3 H -0.4124 0.5664 0.7476 0.079 Uiso 1 1 calc R
C4 C -0.3152(4) 0.48929(14) 0.82187(15) 0.0545(6) Uani 1 1 d .
H4 H -0.4230 0.4874 0.8500 0.065 Uiso 1 1 calc R
C5 C -0.1582(3) 0.44510(13) 0.83958(13) 0.0434(5) Uani 1 1 d .
C6 C 0.0014(3) 0.44785(13) 0.79706(13) 0.0473(6) Uani 1 1 d .
C7 C 0.1451(3) 0.39355(13) 0.82619(14) 0.0471(6) Uani 1 1 d .
C8 C 0.0617(3) 0.35179(13) 0.89247(12) 0.0415(5) Uani 1 1 d .
C9 C -0.1294(3) 0.39130(13) 0.90112(13) 0.0453(6) Uani 1 1 d .
C10 C 0.2583(4) 0.41885(16) 0.99042(17) 0.0685(8) Uani 1 1 d .
H10A H 0.3452 0.4389 0.9559 0.103 Uiso 1 1 calc R
H10B H 0.3250 0.4104 1.0380 0.103 Uiso 1 1 calc R
H10C H 0.1558 0.4534 0.9965 0.103 Uiso 1 1 calc R
C11 C 0.3216(3) 0.28982(14) 0.95541(15) 0.0544(7) Uani 1 1 d .
H11A H 0.3385 0.2626 1.0021 0.065 Uiso 1 1 calc R
H11B H 0.4441 0.3098 0.9424 0.065 Uiso 1 1 calc R
C12 C 0.2365(3) 0.23954(14) 0.89266(13) 0.0481(6) Uani 1 1 d .
H12 H 0.3083 0.2494 0.8481 0.058 Uiso 1 1 calc R
C13 C 0.0326(3) 0.26810(13) 0.87559(12) 0.0417(5) Uani 1 1 d .
H13 H -0.0499 0.2474 0.9129 0.050 Uiso 1 1 calc R
C14 C -0.0541(4) 0.25030(13) 0.79933(13) 0.0473(6) Uani 1 1 d .
H14 H 0.0270 0.2497 0.7598 0.057 Uiso 1 1 calc R
C15 C -0.2342(4) 0.23561(15) 0.78387(14) 0.0529(6) Uani 1 1 d .
H15 H -0.3183 0.2361 0.8224 0.063 Uiso 1 1 calc R
C16 C -0.3086(4) 0.21818(15) 0.70724(16) 0.0580(7) Uani 1 1 d .
C19 C 0.1304(4) 0.12386(13) 0.99162(14) 0.0513(6) Uani 1 1 d .
C20 C -0.0608(4) 0.10493(16) 0.98283(18) 0.0674(8) Uani 1 1 d .
H20 H -0.1224 0.1028 0.9355 0.081 Uiso 1 1 calc R
C21 C -0.1587(5) 0.0892(2) 1.0466(2) 0.0907(11) Uani 1 1 d .
H21 H -0.2871 0.0759 1.0421 0.109 Uiso 1 1 calc R
C22 C -0.0665(6) 0.0932(2) 1.1162(2) 0.0955(12) Uani 1 1 d .
H22 H -0.1338 0.0832 1.1585 0.115 Uiso 1 1 calc R
C23 C 0.1225(6) 0.11161(18) 1.12423(18) 0.0816(9) Uani 1 1 d .
H23 H 0.1836 0.1136 1.1717 0.098 Uiso 1 1 calc R
C24 C 0.2223(4) 0.12728(15) 1.06192(16) 0.0634(7) Uani 1 1 d .
H24 H 0.3510 0.1401 1.0671 0.076 Uiso 1 1 calc R
N1 N 0.1809(3) 0.34905(11) 0.96142(11) 0.0482(5) Uani 1 1 d .
O1 O -0.2368(3) 0.37920(11) 0.95038(11) 0.0656(5) Uani 1 1 d .
O2 O 0.3028(3) 0.38347(11) 0.80387(11) 0.0667(5) Uani 1 1 d .
O3 O -0.2121(3) 0.21245(13) 0.65401(11) 0.0814(6) Uani 1 1 d .
O4 O -0.4952(3) 0.20837(13) 0.70421(11) 0.0838(7) Uani 1 1 d .
O5 O 0.1661(3) 0.10447(10) 0.84871(10) 0.0680(5) Uani 1 1 d .
O6 O 0.4564(3) 0.12935(12) 0.92935(12) 0.0755(6) Uani 1 1 d .
S1 S 0.25735(9) 0.14267(4) 0.91147(4) 0.0528(2) Uani 1 1 d .

loop_
_atom_site_aniso_label
_atom_site_aniso_U_11
_atom_site_aniso_U_22
_atom_site_aniso_U_33
_atom_site_aniso_U_23
_atom_site_aniso_U_13
_atom_site_aniso_U_12
C17 0.109(3) 0.217(5) 0.068(2) -0.012(3) -0.038(2) -0.068(3)
C18 0.121(4) 0.434(12) 0.077(3) -0.065(5) -0.001(3) -0.110(5)
C1 0.0722(19) 0.0577(17) 0.0614(17) 0.0093(14) 0.0152(14) -0.0061(15)
C2 0.090(2) 0.0569(18) 0.0643(18) 0.0194(15) 0.0029(16) 0.0007(16)
C3 0.0687(18) 0.0561(17) 0.0703(19) 0.0041(15) -0.0104(15) 0.0070(14)
C4 0.0527(15) 0.0502(15) 0.0603(16) -0.0032(13) 0.0006(12) -0.0023(12)
C5 0.0462(13) 0.0383(13) 0.0456(13) -0.0029(10) 0.0019(10) -0.0055(10)
C6 0.0498(14) 0.0445(14) 0.0474(14) 0.0022(11) 0.0017(11) -0.0080(11)
C7 0.0434(14) 0.0490(14) 0.0494(14) -0.0036(11) 0.0071(11) -0.0076(11)
C8 0.0398(12) 0.0463(13) 0.0384(12) 0.0004(10) 0.0022(10) -0.0031(10)
C9 0.0425(13) 0.0492(14) 0.0445(13) -0.0032(11) 0.0052(11) -0.0059(11)
C10 0.0701(18) 0.0652(18) 0.0690(19) -0.0206(15) -0.0073(15) -0.0079(15)
C11 0.0453(14) 0.0580(16) 0.0588(16) -0.0004(13) -0.0082(12) -0.0058(12)
C12 0.0449(13) 0.0568(15) 0.0425(13) 0.0009(11) 0.0020(10) -0.0001(11)
C13 0.0397(12) 0.0454(13) 0.0401(12) 0.0006(10) 0.0021(10) -0.0011(10)
C14 0.0577(15) 0.0444(14) 0.0398(13) -0.0007(10) 0.0027(11) -0.0028(12)
C15 0.0522(15) 0.0614(16) 0.0444(14) -0.0051(12) -0.0030(11) -0.0055(12)
C16 0.0644(18) 0.0540(16) 0.0541(16) -0.0013(13) -0.0117(14) -0.0061(13)
C19 0.0561(15) 0.0440(14) 0.0534(15) 0.0032(11) -0.0008(12) 0.0070(12)
C20 0.0627(18) 0.0670(19) 0.0720(19) 0.0103(15) -0.0014(15) 0.0017(15)
C21 0.072(2) 0.093(3) 0.109(3) 0.023(2) 0.020(2) -0.0085(19)
C22 0.116(3) 0.094(3) 0.079(3) 0.028(2) 0.031(2) 0.000(2)
C23 0.112(3) 0.076(2) 0.0566(19) 0.0139(16) -0.0014(19) 0.001(2)
C24 0.0763(19) 0.0598(18) 0.0531(16) 0.0082(13) -0.0063(14) 0.0026(14)
N1 0.0462(11) 0.0521(12) 0.0454(11) -0.0066(9) -0.0057(9) -0.0029(9)
O1 0.0586(11) 0.0820(14) 0.0581(12) 0.0133(10) 0.0201(9) 0.0050(10)
O2 0.0514(11) 0.0776(13) 0.0730(13) 0.0084(10) 0.0204(10) -0.0015(10)
O3 0.0917(16) 0.1027(17) 0.0485(12) -0.0072(11) -0.0072(11) -0.0045(13)
O4 0.0687(14) 0.1181(19) 0.0619(13) -0.0058(12) -0.0206(10) -0.0240(13)
O5 0.0888(14) 0.0590(12) 0.0554(11) -0.0161(9) -0.0038(10) 0.0058(10)
O6 0.0535(11) 0.0933(15) 0.0798(14) -0.0035(12) 0.0035(10) 0.0253(10)
S1 0.0556(4) 0.0530(4) 0.0495(4) -0.0045(3) 0.0007(3) 0.0110(3)

loop_
_atom_type_symbol
_atom_type_description
_atom_type_scat_dispersion_real
_atom_type_scat_dispersion_imag
_atom_type_scat_source
C C 0.0033 0.0016 'International Tables Vol C Tables 4.2.6.8 and 6.1.1.4'
H H 0.0000 0.0000 'International Tables Vol C Tables 4.2.6.8 and 6.1.1.4'
N N 0.0061 0.0033 'International Tables Vol C Tables 4.2.6.8 and 6.1.1.4'
O O 0.0106 0.0060 'International Tables Vol C Tables 4.2.6.8 and 6.1.1.4'
S S 0.1246 0.1234 'International Tables Vol C Tables 4.2.6.8 and 6.1.1.4'

loop_
_geom_angle_atom_site_label_1
_geom_angle_atom_site_label_2
_geom_angle_atom_site_label_3
_geom_angle
C18 C17 O4 112.4(4)
C18 C17 H17A 109.1
O4 C17 H17A 109.1
C18 C17 H17B 109.1
O4 C17 H17B 109.1
H17A C17 H17B 107.9
C17 C18 H18A 109.5
C17 C18 H18B 109.5
H18A C18 H18B 109.5
C17 C18 H18C 109.5
H18A C18 H18C 109.5
H18B C18 H18C 109.5
C2 C1 C6 118.0(3)
C2 C1 H1 121.0
C6 C1 H1 121.0
C1 C2 C3 121.4(3)
C1 C2 H2 119.3
C3 C2 H2 119.3
C2 C3 C4 121.0(3)
C2 C3 H3 119.5
C4 C3 H3 119.5
C5 C4 C3 118.0(3)
C5 C4 H4 121.0
C3 C4 H4 121.0
C4 C5 C6 120.7(2)
C4 C5 C9 128.8(2)
C6 C5 C9 110.6(2)
C5 C6 C1 120.9(2)
C5 C6 C7 109.7(2)
C1 C6 C7 129.4(2)
O2 C7 C6 126.9(2)
O2 C7 C8 124.8(2)
C6 C7 C8 108.27(19)
N1 C8 C9 113.33(19)
N1 C8 C7 116.37(19)
C9 C8 C7 102.75(19)
N1 C8 C13 101.32(18)
C9 C8 C13 111.39(18)
C7 C8 C13 112.04(18)
O1 C9 C5 126.7(2)
O1 C9 C8 124.9(2)
C5 C9 C8 108.40(19)
N1 C10 H10A 109.5
N1 C10 H10B 109.5
H10A C10 H10B 109.5
N1 C10 H10C 109.5
H10A C10 H10C 109.5
H10B C10 H10C 109.5
N1 C11 C12 104.29(19)
N1 C11 H11A 110.9
C12 C11 H11A 110.9
N1 C11 H11B 110.9
C12 C11 H11B 110.9
H11A C11 H11B 108.9
C13 C12 C11 105.58(19)
C13 C12 S1 115.59(16)
C11 C12 S1 114.46(17)
C13 C12 H12 106.9
C11 C12 H12 106.9
S1 C12 H12 106.9
C14 C13 C12 115.94(19)
C14 C13 C8 115.38(19)
C12 C13 C8 100.11(17)
C14 C13 H13 108.3
C12 C13 H13 108.3
C8 C13 H13 108.3
C15 C14 C13 125.2(2)
C15 C14 H14 117.4
C13 C14 H14 117.4
C14 C15 C16 122.0(2)
C14 C15 H15 119.0
C16 C15 H15 119.0
O3 C16 O4 123.7(3)
O3 C16 C15 124.7(3)
O4 C16 C15 111.5(3)
C24 C19 C20 121.0(3)
C24 C19 S1 120.1(2)
C20 C19 S1 118.9(2)
C19 C20 C21 118.3(3)
C19 C20 H20 120.9
C21 C20 H20 120.9
C22 C21 C20 120.3(3)
C22 C21 H21 119.9
C20 C21 H21 119.9
C23 C22 C21 120.9(3)
C23 C22 H22 119.5
C21 C22 H22 119.5
C22 C23 C24 119.8(3)
C22 C23 H23 120.1
C24 C23 H23 120.1
C19 C24 C23 119.7(3)
C19 C24 H24 120.2
C23 C24 H24 120.2
C8 N1 C10 117.4(2)
C8 N1 C11 108.79(19)
C10 N1 C11 114.7(2)
C16 O4 C17 116.0(3)
O6 S1 O5 118.72(12)
O6 S1 C19 108.32(13)
O5 S1 C19 108.74(13)
O6 S1 C12 105.95(12)
O5 S1 C12 107.01(12)
C19 S1 C12 107.61(11)

loop_
_geom_bond_atom_site_label_1
_geom_bond_atom_site_label_2
_geom_bond_distance
C17 C18 1.303(5)
C17 O4 1.474(4)
C17 H17A 0.9700
C17 H17B 0.9700
C18 H18A 0.9600
C18 H18B 0.9600
C18 H18C 0.9600
C1 C2 1.367(4)
C1 C6 1.389(3)
C1 H1 0.9300
C2 C3 1.378(4)
C2 H2 0.9300
C3 C4 1.385(4)
C3 H3 0.9300
C4 C5 1.380(3)
C4 H4 0.9300
C5 C6 1.386(3)
C5 C9 1.471(3)
C6 C7 1.477(3)
C7 O2 1.208(3)
C7 C8 1.544(3)
C8 N1 1.452(3)
C8 C9 1.530(3)
C8 C13 1.547(3)
C9 O1 1.209(3)
C10 N1 1.452(3)
C10 H10A 0.9600
C10 H10B 0.9600
C10 H10C 0.9600
C11 N1 1.459(3)
C11 C12 1.536(3)
C11 H11A 0.9700
C11 H11B 0.9700
C12 C13 1.533(3)
C12 S1 1.779(3)
C12 H12 0.9800
C13 C14 1.497(3)
C13 H13 0.9800
C14 C15 1.304(3)
C14 H14 0.9300
C15 C16 1.473(4)
C15 H15 0.9300
C16 O3 1.201(3)
C16 O4 1.316(3)
C19 C24 1.382(4)
C19 C20 1.382(4)
C19 S1 1.759(3)
C20 C21 1.391(5)
C20 H20 0.9300
C21 C22 1.372(5)
C21 H21 0.9300
C22 C23 1.364(5)
C22 H22 0.9300
C23 C24 1.376(4)
C23 H23 0.9300
C24 H24 0.9300
O5 S1 1.4358(19)
O6 S1 1.4332(19)

loop_
_geom_torsion_atom_site_label_1
_geom_torsion_atom_site_label_2
_geom_torsion_atom_site_label_3
_geom_torsion_atom_site_label_4
_geom_torsion
C6 C1 C2 C3 -0.2(5)
C1 C2 C3 C4 1.0(5)
C2 C3 C4 C5 -0.7(4)
C3 C4 C5 C6 -0.4(4)
C3 C4 C5 C9 179.5(2)
C4 C5 C6 C1 1.2(4)
C9 C5 C6 C1 -178.7(2)
C4 C5 C6 C7 -178.0(2)
C9 C5 C6 C7 2.1(3)
C2 C1 C6 C5 -0.9(4)
C2 C1 C6 C7 178.2(3)
C5 C6 C7 O2 -177.2(2)
C1 C6 C7 O2 3.7(4)
C5 C6 C7 C8 1.6(3)
C1 C6 C7 C8 -177.6(3)
O2 C7 C8 N1 50.1(3)
C6 C7 C8 N1 -128.7(2)
O2 C7 C8 C9 174.5(2)
C6 C7 C8 C9 -4.3(2)
O2 C7 C8 C13 -65.9(3)
C6 C7 C8 C13 115.4(2)
C4 C5 C9 O1 -4.4(4)
C6 C5 C9 O1 175.4(2)
C4 C5 C9 C8 175.2(2)
C6 C5 C9 C8 -5.0(3)
N1 C8 C9 O1 -48.5(3)
C7 C8 C9 O1 -174.9(2)
C13 C8 C9 O1 65.0(3)
N1 C8 C9 C5 131.9(2)
C7 C8 C9 C5 5.5(2)
C13 C8 C9 C5 -114.6(2)
N1 C11 C12 C13 -9.0(3)
N1 C11 C12 S1 -137.26(17)
C11 C12 C13 C14 156.8(2)
S1 C12 C13 C14 -75.6(2)
C11 C12 C13 C8 31.9(2)
S1 C12 C13 C8 159.54(16)
N1 C8 C13 C14 -168.57(19)
C9 C8 C13 C14 70.6(2)
C7 C8 C13 C14 -43.8(3)
N1 C8 C13 C12 -43.4(2)
C9 C8 C13 C12 -164.17(18)
C7 C8 C13 C12 81.4(2)
C12 C13 C14 C15 145.1(3)
C8 C13 C14 C15 -98.4(3)
C13 C14 C15 C16 -179.7(2)
C14 C15 C16 O3 3.7(5)
C14 C15 C16 O4 -177.3(2)
C24 C19 C20 C21 -0.1(4)
S1 C19 C20 C21 179.1(2)
C19 C20 C21 C22 0.5(5)
C20 C21 C22 C23 -0.8(6)
C21 C22 C23 C24 0.7(6)
C20 C19 C24 C23 0.0(4)
S1 C19 C24 C23 -179.2(2)
C22 C23 C24 C19 -0.3(5)
C9 C8 N1 C10 -67.8(3)
C7 C8 N1 C10 51.0(3)
C13 C8 N1 C10 172.8(2)
C9 C8 N1 C11 159.95(19)
C7 C8 N1 C11 -81.2(2)
C13 C8 N1 C11 40.5(2)
C12 C11 N1 C8 -20.0(2)
C12 C11 N1 C10 -153.7(2)
O3 C16 O4 C17 1.7(5)
C15 C16 O4 C17 -177.3(3)
C18 C17 O4 C16 158.1(5)
C24 C19 S1 O6 23.7(2)
C20 C19 S1 O6 -155.6(2)
C24 C19 S1 O5 154.0(2)
C20 C19 S1 O5 -25.3(2)
C24 C19 S1 C12 -90.4(2)
C20 C19 S1 C12 90.3(2)
C13 C12 S1 O6 -177.18(17)
C11 C12 S1 O6 -54.2(2)
C13 C12 S1 O5 55.2(2)
C11 C12 S1 O5 178.24(18)
C13 C12 S1 C19 -61.5(2)
C11 C12 S1 C19 61.5(2)
